data_2224631
loop_
_publ_author_name
'Yap, Quai Ling'
'Lo, Kong Mun'
'Ng, Seik Weng'

_publ_section_title
;
 Dibromidodi-\m-hydroxido-di-\m~3~-oxido-octaphenyltetratin(IV)
;
_journal_coeditor_code HB5234
_journal_issue 1
_journal_name_full 'Acta Crystallographica Section E'
_journal_page_first m8
_journal_paper_doi 10.1107/S1600536809051691
_journal_volume 66
_journal_year 2010
_chemical_formula_iupac '[Sn4 Br2 (C6 H5)8 O2 (O H)2]'
_chemical_formula_moiety 'C48 H42 Br2 O4 Sn4'
_chemical_formula_sum 'C48 H42 Br2 O4 Sn4'
_chemical_formula_weight 1317.40
_chemical_name_systematic
;
Dibromidodi-\m-hydroxido-di-\m~3~-oxido-octaphenyltetratin(IV)
;
_space_group_IT_number 2
_symmetry_cell_setting triclinic
_symmetry_space_group_name_Hall '-P 1'
_symmetry_space_group_name_H-M 'P -1'
_atom_sites_solution_hydrogens geom
_atom_sites_solution_primary direct
_atom_sites_solution_secondary difmap
_audit_creation_method SHELXL-97
_cell_angle_alpha 77.1809(7)
_cell_angle_beta 65.4426(7)
_cell_angle_gamma 75.2040(7)
_cell_formula_units_Z 1
_cell_length_a 10.37590(10)
_cell_length_b 10.82470(10)
_cell_length_c 12.0341(2)
_cell_measurement_reflns_used 7354
_cell_measurement_temperature 293(2)
_cell_measurement_theta_max 28.5
_cell_measurement_theta_min 2.2
_cell_volume 1178.26(3)
_computing_cell_refinement 'SAINT (Bruker, 2008)'
_computing_data_collection 'APEX2 software (Bruker, 2008)'
_computing_data_reduction 'SAINT (Bruker, 2008)'
_computing_molecular_graphics 'X-Seed (Barbour, 2001)'
_computing_publication_material 'publCIF (Westrip, 2009)'
_computing_structure_refinement 'SHELXL-97 (Sheldrick, 2008)'
_computing_structure_solution 'SHELXS-97 (Sheldrick, 2008)'
_diffrn_ambient_temperature 293(2)
_diffrn_measured_fraction_theta_full 0.982
_diffrn_measured_fraction_theta_max 0.982
_diffrn_measurement_device_type 'Bruker SMART APEX diffractometer'
_diffrn_measurement_method '\w scans'
_diffrn_radiation_monochromator graphite
_diffrn_radiation_source 'fine-focus sealed tube'
_diffrn_radiation_type MoK\a
_diffrn_radiation_wavelength 0.71073
_diffrn_reflns_av_R_equivalents 0.0275
_diffrn_reflns_av_sigmaI/netI 0.0392
_diffrn_reflns_limit_h_max 13
_diffrn_reflns_limit_h_min -13
_diffrn_reflns_limit_k_max 13
_diffrn_reflns_limit_k_min -14
_diffrn_reflns_limit_l_max 15
_diffrn_reflns_limit_l_min -15
_diffrn_reflns_number 10751
_diffrn_reflns_theta_full 27.50
_diffrn_reflns_theta_max 27.50
_diffrn_reflns_theta_min 1.88
_diffrn_standards_decay_% 0
_diffrn_standards_interval_count 0
_diffrn_standards_interval_time 0
_diffrn_standards_number 0
_exptl_absorpt_coefficient_mu 3.832
_exptl_absorpt_correction_T_max 0.746
_exptl_absorpt_correction_T_min 0.539
_exptl_absorpt_correction_type multi-scan
_exptl_absorpt_process_details '(SADABS; Sheldrick, 1996)'
_exptl_crystal_colour Colourless
_exptl_crystal_density_diffrn 1.857
_exptl_crystal_density_method 'not measured'
_exptl_crystal_description Block
_exptl_crystal_F_000 632
_exptl_crystal_size_max 0.25
_exptl_crystal_size_mid 0.25
_exptl_crystal_size_min 0.25
_refine_diff_density_max 2.385
_refine_diff_density_min -1.384
_refine_ls_extinction_method none
_refine_ls_goodness_of_fit_ref 1.063
_refine_ls_hydrogen_treatment constr
_refine_ls_matrix_type full
_refine_ls_number_parameters 262
_refine_ls_number_reflns 5309
_refine_ls_number_restraints 0
_refine_ls_restrained_S_all 1.063
_refine_ls_R_factor_all 0.0511
_refine_ls_R_factor_gt 0.0415
_refine_ls_shift/su_max 0.001
_refine_ls_shift/su_mean 0.001
_refine_ls_structure_factor_coef Fsqd
_refine_ls_weighting_details 'calc w=1/[\s^2^(Fo^2^)+(0.0952P)^2^+4.7584P] where P=(Fo^2^+2Fc^2^)/3'
_refine_ls_weighting_scheme calc
_refine_ls_wR_factor_gt 0.1482
_refine_ls_wR_factor_ref 0.1602
_reflns_number_gt 4449
_reflns_number_total 5309
_reflns_threshold_expression I>2\s(I)
_cod_data_source_file hb5234.cif
_cod_data_source_block I
_cod_depositor_comments
;
The following automatic conversions were performed:
'_symmetry_cell_setting' value 'Triclinic' changed to 'triclinic'
according to '/home/saulius/struct/CIF-dictionaries/cif_core.dic'
dictionary named 'cif_core.dic' version 2.4.1 from
2010-06-29.

'_exptl_absorpt_correction_type' value 'Multi-scan' changed
to 'multi-scan' according to
'/home/saulius/struct/CIF-dictionaries/cif_core.dic' dictionary named
'cif_core.dic' version 2.4.1 from 2010-06-29.

Automatic conversion script
Id: cif_fix_enum 1527 2010-12-29 10:47:43Z saulius 

The following automatic conversions were performed:

'_symmetry_cell_setting' value 'Triclinic' changed to 'triclinic'
according to /home/saulius/struct/CIF-dictionaries/cif_core.dic
dictionary named 'cif_core.dic' version 2.4.1 from
2010-06-29.

'_exptl_absorpt_correction_type' value 'Multi-scan'
changed to 'multi-scan' according to
/home/saulius/struct/CIF-dictionaries/cif_core.dic dictionary named
'cif_core.dic' version 2.4.1 from 2010-06-29.

Automatic conversion script
Id: cif_fix_values 1715 2011-07-08 13:25:40Z adriana 
;
_cod_database_code 2224631
_cod_database_fobs_code 2224631

loop_
_symmetry_equiv_pos_as_xyz
'x, y, z'
'-x, -y, -z'

loop_
_atom_site_type_symbol
_atom_site_label
_atom_site_fract_x
_atom_site_fract_y
_atom_site_fract_z
_atom_site_U_iso_or_equiv
_atom_site_adp_type
_atom_site_calc_flag
_atom_site_refinement_flags
_atom_site_occupancy
_atom_site_disorder_assembly
_atom_site_disorder_group
Sn Sn1 0.38584(4) 0.45011(4) 0.46172(4) 0.03147(14) Uani d . 1 . .
Sn Sn2 0.52171(5) 0.20525(4) 0.63535(4) 0.03495(15) Uani d . 1 . .
Br Br1 0.70321(9) 0.23768(8) 0.72424(7) 0.0508(2) Uani d . 1 . .
O O1 0.4796(5) 0.6078(4) 0.4416(4) 0.0315(8) Uani d . 1 . .
O O2 0.3774(5) 0.2494(4) 0.5377(4) 0.0364(9) Uani d . 1 . .
H H2O 0.3312 0.2022 0.5311 0.044 Uiso calc R 1 . .
C C1 0.4869(8) 0.4083(7) 0.2777(6) 0.0437(15) Uani d . 1 . .
C C2 0.6000(10) 0.4680(9) 0.1951(7) 0.062(2) Uani d . 1 . .
H H2 0.6262 0.5303 0.2198 0.074 Uiso calc R 1 . .
C C3 0.6748(14) 0.4366(14) 0.0765(9) 0.092(4) Uani d . 1 . .
H H3 0.7537 0.4739 0.0230 0.111 Uiso calc R 1 . .
C C4 0.6308(17) 0.3499(15) 0.0393(11) 0.104(5) Uani d . 1 . .
H H4 0.6786 0.3303 -0.0410 0.125 Uiso calc R 1 . .
C C5 0.5169(15) 0.2913(12) 0.1190(11) 0.088(4) Uani d . 1 . .
H H5 0.4865 0.2338 0.0921 0.106 Uiso calc R 1 . .
C C6 0.4471(11) 0.3183(9) 0.2404(8) 0.060(2) Uani d . 1 . .
H H6 0.3736 0.2753 0.2959 0.072 Uiso calc R 1 . .
C C7 0.1737(7) 0.5207(7) 0.5813(6) 0.0379(13) Uani d . 1 . .
C C8 0.0633(8) 0.4546(8) 0.6167(8) 0.0524(18) Uani d . 1 . .
H H8 0.0782 0.3810 0.5819 0.063 Uiso calc R 1 . .
C C9 -0.0724(10) 0.4978(12) 0.7057(10) 0.075(3) Uani d . 1 . .
H H9 -0.1485 0.4550 0.7284 0.090 Uiso calc R 1 . .
C C10 -0.0900(10) 0.6034(13) 0.7578(9) 0.082(3) Uani d . 1 . .
H H10 -0.1780 0.6296 0.8196 0.098 Uiso calc R 1 . .
C C11 0.0158(11) 0.6711(12) 0.7228(11) 0.084(3) Uani d . 1 . .
H H11 -0.0008 0.7451 0.7576 0.100 Uiso calc R 1 . .
C C12 0.1506(9) 0.6298(9) 0.6340(8) 0.0554(19) Uani d . 1 . .
H H12 0.2247 0.6754 0.6103 0.067 Uiso calc R 1 . .
C C13 0.3559(8) 0.1680(7) 0.8092(6) 0.0453(15) Uani d . 1 . .
C C14 0.3843(12) 0.0721(11) 0.8954(9) 0.077(3) Uani d . 1 . .
H H14 0.4784 0.0286 0.8804 0.093 Uiso calc R 1 . .
C C15 0.2745(16) 0.0389(14) 1.0052(10) 0.103(4) Uani d . 1 . .
H H15 0.2949 -0.0282 1.0623 0.123 Uiso calc R 1 . .
C C16 0.1375(15) 0.1039(13) 1.0295(10) 0.091(4) Uani d . 1 . .
H H16 0.0637 0.0796 1.1022 0.109 Uiso calc R 1 . .
C C17 0.1077(13) 0.2043(14) 0.9484(10) 0.094(4) Uani d . 1 . .
H H17 0.0144 0.2512 0.9670 0.113 Uiso calc R 1 . .
C C18 0.2175(10) 0.2370(10) 0.8367(8) 0.065(2) Uani d . 1 . .
H H18 0.1971 0.3056 0.7809 0.078 Uiso calc R 1 . .
C C19 0.6770(7) 0.0737(6) 0.5153(6) 0.0388(13) Uani d . 1 . .
C C20 0.7810(9) -0.0145(8) 0.5494(8) 0.0527(18) Uani d . 1 . .
H H20 0.7787 -0.0227 0.6288 0.063 Uiso calc R 1 . .
C C21 0.8893(9) -0.0909(9) 0.4642(9) 0.062(2) Uani d . 1 . .
H H21 0.9578 -0.1515 0.4879 0.074 Uiso calc R 1 . .
C C22 0.8961(9) -0.0784(8) 0.3475(9) 0.059(2) Uani d . 1 . .
H H22 0.9705 -0.1285 0.2911 0.071 Uiso calc R 1 . .
C C23 0.7926(9) 0.0089(8) 0.3123(8) 0.0541(19) Uani d . 1 . .
H H23 0.7975 0.0177 0.2321 0.065 Uiso calc R 1 . .
C C24 0.6816(9) 0.0834(7) 0.3962(7) 0.0495(17) Uani d . 1 . .
H H24 0.6101 0.1399 0.3732 0.059 Uiso calc R 1 . .

loop_
_atom_site_aniso_label
_atom_site_aniso_U_11
_atom_site_aniso_U_22
_atom_site_aniso_U_33
_atom_site_aniso_U_12
_atom_site_aniso_U_13
_atom_site_aniso_U_23
Sn1 0.0317(2) 0.0315(2) 0.0317(2) -0.00616(16) -0.01214(17) -0.00462(15)
Sn2 0.0381(2) 0.0287(2) 0.0345(2) -0.00560(17) -0.01235(18) -0.00091(16)
Br1 0.0555(4) 0.0517(4) 0.0531(4) -0.0067(3) -0.0305(3) -0.0063(3)
O1 0.033(2) 0.026(2) 0.036(2) -0.0070(16) -0.0157(17) 0.0008(16)
O2 0.040(2) 0.030(2) 0.045(2) -0.0123(18) -0.0197(19) -0.0005(17)
C1 0.055(4) 0.039(3) 0.033(3) 0.000(3) -0.017(3) -0.008(3)
C2 0.068(5) 0.070(6) 0.040(4) -0.024(5) -0.006(4) -0.010(4)
C3 0.104(9) 0.114(10) 0.041(5) -0.033(8) -0.002(5) -0.014(5)
C4 0.127(11) 0.120(11) 0.050(6) -0.001(9) -0.019(7) -0.036(6)
C5 0.123(10) 0.082(7) 0.080(7) 0.005(7) -0.055(7) -0.046(6)
C6 0.069(5) 0.061(5) 0.061(5) -0.005(4) -0.032(4) -0.024(4)
C7 0.031(3) 0.041(3) 0.038(3) -0.005(3) -0.012(2) -0.004(3)
C8 0.039(4) 0.049(4) 0.066(5) -0.010(3) -0.017(3) -0.005(3)
C9 0.044(5) 0.096(8) 0.077(6) -0.024(5) -0.016(4) 0.002(6)
C10 0.044(5) 0.114(9) 0.061(6) -0.008(5) 0.006(4) -0.018(6)
C11 0.058(6) 0.086(8) 0.090(7) -0.003(5) -0.001(5) -0.046(6)
C12 0.042(4) 0.059(5) 0.060(5) -0.011(4) -0.007(3) -0.021(4)
C13 0.051(4) 0.043(4) 0.038(3) -0.016(3) -0.010(3) -0.003(3)
C14 0.075(6) 0.073(6) 0.059(5) -0.011(5) -0.019(5) 0.023(5)
C15 0.110(10) 0.107(10) 0.058(6) -0.033(8) -0.015(6) 0.033(6)
C16 0.101(9) 0.094(8) 0.049(5) -0.038(7) 0.010(5) -0.009(5)
C17 0.069(7) 0.115(10) 0.065(6) -0.025(7) 0.016(5) -0.024(7)
C18 0.058(5) 0.068(6) 0.053(5) -0.009(4) -0.009(4) -0.005(4)
C19 0.036(3) 0.030(3) 0.050(4) -0.007(3) -0.016(3) -0.008(3)
C20 0.054(4) 0.046(4) 0.060(5) -0.002(3) -0.025(4) -0.012(3)
C21 0.051(5) 0.048(5) 0.087(6) 0.011(4) -0.031(4) -0.024(4)
C22 0.040(4) 0.051(5) 0.081(6) -0.003(3) -0.013(4) -0.023(4)
C23 0.054(4) 0.058(5) 0.048(4) -0.018(4) -0.009(3) -0.014(3)
C24 0.052(4) 0.038(4) 0.055(4) -0.002(3) -0.019(3) -0.010(3)

loop_
_atom_type_symbol
_atom_type_description
_atom_type_scat_dispersion_real
_atom_type_scat_dispersion_imag
_atom_type_scat_source
C C 0.0033 0.0016 'International Tables Vol C Tables 4.2.6.8 and 6.1.1.4'
H H 0.0000 0.0000 'International Tables Vol C Tables 4.2.6.8 and 6.1.1.4'
O O 0.0106 0.0060 'International Tables Vol C Tables 4.2.6.8 and 6.1.1.4'
Br Br -0.2901 2.4595 'International Tables Vol C Tables 4.2.6.8 and 6.1.1.4'
Sn Sn -0.6537 1.4246 'International Tables Vol C Tables 4.2.6.8 and 6.1.1.4'

loop_
_geom_angle_atom_site_label_1
_geom_angle_atom_site_label_2
_geom_angle_atom_site_label_3
_geom_angle_site_symmetry_1
_geom_angle_site_symmetry_3
_geom_angle
_geom_angle_publ_flag
O1 Sn1 O1 2_666 . 73.05(18) ?
O1 Sn1 C1 2_666 . 113.5(2) ?
O1 Sn1 C1 . . 98.9(2) ?
O1 Sn1 C7 2_666 . 109.8(2) ?
O1 Sn1 C7 . . 98.4(2) ?
C1 Sn1 C7 . . 136.4(3) ?
O1 Sn1 O2 2_666 . 72.57(17) ?
O1 Sn1 O2 . . 145.58(17) ?
C1 Sn1 O2 . . 93.1(2) ?
C7 Sn1 O2 . . 94.7(2) ?
O1 Sn2 C13 2_666 . 116.9(2) ?
O1 Sn2 C19 2_666 . 113.2(2) ?
C13 Sn2 C19 . . 129.4(3) ?
O1 Sn2 O2 2_666 . 73.38(17) ?
C13 Sn2 O2 . . 93.3(2) ?
C19 Sn2 O2 . . 94.0(2) ?
O1 Sn2 Br1 2_666 . 86.33(12) ?
C13 Sn2 Br1 . . 95.6(2) ?
C19 Sn2 Br1 . . 94.25(18) ?
O2 Sn2 Br1 . . 159.71(12) ?
Sn2 O1 Sn1 2_666 2_666 111.45(19) ?
Sn2 O1 Sn1 2_666 . 141.6(2) ?
Sn1 O1 Sn1 2_666 . 106.95(18) ?
Sn2 O2 Sn1 . . 102.60(18) ?
Sn2 O2 H2O . . 128.7 ?
Sn1 O2 H2O . . 128.7 ?
C6 C1 C2 . . 119.3(7) ?
C6 C1 Sn1 . . 121.1(6) ?
C2 C1 Sn1 . . 119.5(6) ?
C3 C2 C1 . . 121.1(9) ?
C3 C2 H2 . . 119.5 ?
C1 C2 H2 . . 119.5 ?
C4 C3 C2 . . 119.0(11) ?
C4 C3 H3 . . 120.5 ?
C2 C3 H3 . . 120.5 ?
C3 C4 C5 . . 120.9(10) ?
C3 C4 H4 . . 119.6 ?
C5 C4 H4 . . 119.6 ?
C4 C5 C6 . . 119.7(11) ?
C4 C5 H5 . . 120.1 ?
C6 C5 H5 . . 120.1 ?
C1 C6 C5 . . 119.9(10) ?
C1 C6 H6 . . 120.0 ?
C5 C6 H6 . . 120.0 ?
C12 C7 C8 . . 119.5(7) ?
C12 C7 Sn1 . . 118.4(5) ?
C8 C7 Sn1 . . 121.8(5) ?
C7 C8 C9 . . 120.1(9) ?
C7 C8 H8 . . 119.9 ?
C9 C8 H8 . . 119.9 ?
C10 C9 C8 . . 118.7(9) ?
C10 C9 H9 . . 120.6 ?
C8 C9 H9 . . 120.6 ?
C11 C10 C9 . . 122.1(9) ?
C11 C10 H10 . . 118.9 ?
C9 C10 H10 . . 118.9 ?
C10 C11 C12 . . 119.7(10) ?
C10 C11 H11 . . 120.2 ?
C12 C11 H11 . . 120.2 ?
C7 C12 C11 . . 119.8(8) ?
C7 C12 H12 . . 120.1 ?
C11 C12 H12 . . 120.1 ?
C14 C13 C18 . . 118.6(8) ?
C14 C13 Sn2 . . 120.1(7) ?
C18 C13 Sn2 . . 121.3(6) ?
C13 C14 C15 . . 120.8(10) ?
C13 C14 H14 . . 119.6 ?
C15 C14 H14 . . 119.6 ?
C16 C15 C14 . . 120.1(11) ?
C16 C15 H15 . . 120.0 ?
C14 C15 H15 . . 120.0 ?
C17 C16 C15 . . 120.3(10) ?
C17 C16 H16 . . 119.9 ?
C15 C16 H16 . . 119.9 ?
C16 C17 C18 . . 119.8(12) ?
C16 C17 H17 . . 120.1 ?
C18 C17 H17 . . 120.1 ?
C13 C18 C17 . . 120.2(10) ?
C13 C18 H18 . . 119.9 ?
C17 C18 H18 . . 119.9 ?
C20 C19 C24 . . 119.3(7) ?
C20 C19 Sn2 . . 121.2(5) ?
C24 C19 Sn2 . . 119.4(5) ?
C19 C20 C21 . . 119.6(8) ?
C19 C20 H20 . . 120.2 ?
C21 C20 H20 . . 120.2 ?
C22 C21 C20 . . 121.0(8) ?
C22 C21 H21 . . 119.5 ?
C20 C21 H21 . . 119.5 ?
C21 C22 C23 . . 119.9(8) ?
C21 C22 H22 . . 120.0 ?
C23 C22 H22 . . 120.0 ?
C24 C23 C22 . . 120.1(8) ?
C24 C23 H23 . . 119.9 ?
C22 C23 H23 . . 119.9 ?
C23 C24 C19 . . 120.0(7) ?
C23 C24 H24 . . 120.0 ?
C19 C24 H24 . . 120.0 ?

loop_
_geom_bond_atom_site_label_1
_geom_bond_atom_site_label_2
_geom_bond_site_symmetry_2
_geom_bond_distance
_geom_bond_publ_flag
Sn1 O1 2_666 2.068(4) y
Sn1 O1 . 2.095(4) y
Sn1 C1 . 2.117(6) y
Sn1 C7 . 2.120(6) y
Sn1 O2 . 2.171(4) y
Sn2 O1 2_666 2.029(4) y
Sn2 C13 . 2.118(7) y
Sn2 C19 . 2.126(7) y
Sn2 O2 . 2.167(4) y
Sn2 Br1 . 2.6444(9) y
O1 Sn2 2_666 2.029(4) ?
O1 Sn1 2_666 2.068(4) ?
O2 H2O . 0.8200 ?
C1 C6 . 1.369(11) ?
C1 C2 . 1.384(11) ?
C2 C3 . 1.384(12) ?
C2 H2 . 0.9300 ?
C3 C4 . 1.365(19) ?
C3 H3 . 0.9300 ?
C4 C5 . 1.37(2) ?
C4 H4 . 0.9300 ?
C5 C6 . 1.395(13) ?
C5 H5 . 0.9300 ?
C6 H6 . 0.9300 ?
C7 C12 . 1.384(10) ?
C7 C8 . 1.373(10) ?
C8 C9 . 1.407(12) ?
C8 H8 . 0.9300 ?
C9 C10 . 1.360(16) ?
C9 H9 . 0.9300 ?
C10 C11 . 1.345(16) ?
C10 H10 . 0.9300 ?
C11 C12 . 1.396(12) ?
C11 H11 . 0.9300 ?
C12 H12 . 0.9300 ?
C13 C14 . 1.365(11) ?
C13 C18 . 1.377(12) ?
C14 C15 . 1.385(14) ?
C14 H14 . 0.9300 ?
C15 C16 . 1.355(18) ?
C15 H15 . 0.9300 ?
C16 C17 . 1.356(19) ?
C16 H16 . 0.9300 ?
C17 C18 . 1.397(13) ?
C17 H17 . 0.9300 ?
C18 H18 . 0.9300 ?
C19 C20 . 1.383(10) ?
C19 C24 . 1.394(11) ?
C20 C21 . 1.393(11) ?
C20 H20 . 0.9300 ?
C21 C22 . 1.355(13) ?
C21 H21 . 0.9300 ?
C22 C23 . 1.381(12) ?
C22 H22 . 0.9300 ?
C23 C24 . 1.385(11) ?
C23 H23 . 0.9300 ?
C24 H24 . 0.9300 ?

loop_
_geom_torsion_atom_site_label_1
_geom_torsion_atom_site_label_2
_geom_torsion_atom_site_label_3
_geom_torsion_atom_site_label_4
_geom_torsion_site_symmetry_1
_geom_torsion_site_symmetry_2
_geom_torsion_site_symmetry_3
_geom_torsion_site_symmetry_4
_geom_torsion
_geom_torsion_publ_flag
O1 Sn1 O1 Sn2 2_666 . . 2_666 -177.8(5) ?
C1 Sn1 O1 Sn2 . . . 2_666 70.2(4) ?
C7 Sn1 O1 Sn2 . . . 2_666 -69.5(4) ?
O2 Sn1 O1 Sn2 . . . 2_666 179.3(3) ?
O1 Sn1 O1 Sn1 2_666 . . 2_666 0.0 ?
C1 Sn1 O1 Sn1 . . . 2_666 -112.0(2) ?
C7 Sn1 O1 Sn1 . . . 2_666 108.2(2) ?
O2 Sn1 O1 Sn1 . . . 2_666 -2.9(4) ?
O1 Sn2 O2 Sn1 2_666 . . . -0.23(16) ?
C13 Sn2 O2 Sn1 . . . . 116.9(3) ?
C19 Sn2 O2 Sn1 . . . . -113.2(2) ?
Br1 Sn2 O2 Sn1 . . . . 0.7(5) ?
O1 Sn1 O2 Sn2 2_666 . . . 0.23(16) ?
O1 Sn1 O2 Sn2 . . . . 3.2(4) ?
C1 Sn1 O2 Sn2 . . . . 113.9(3) ?
C7 Sn1 O2 Sn2 . . . . -109.1(2) ?
O1 Sn1 C1 C6 2_666 . . . 112.1(6) ?
O1 Sn1 C1 C6 . . . . -172.6(6) ?
C7 Sn1 C1 C6 . . . . -60.4(8) ?
O2 Sn1 C1 C6 . . . . 39.7(7) ?
O1 Sn1 C1 C2 2_666 . . . -64.6(7) ?
O1 Sn1 C1 C2 . . . . 10.7(7) ?
C7 Sn1 C1 C2 . . . . 122.9(7) ?
O2 Sn1 C1 C2 . . . . -137.0(7) ?
C6 C1 C2 C3 . . . . -1.1(15) ?
Sn1 C1 C2 C3 . . . . 175.6(9) ?
C1 C2 C3 C4 . . . . 3.3(19) ?
C2 C3 C4 C5 . . . . -2(2) ?
C3 C4 C5 C6 . . . . -1(2) ?
C2 C1 C6 C5 . . . . -2.4(13) ?
Sn1 C1 C6 C5 . . . . -179.1(8) ?
C4 C5 C6 C1 . . . . 3.7(17) ?
O1 Sn1 C7 C12 2_666 . . . 63.6(6) ?
O1 Sn1 C7 C12 . . . . -11.3(6) ?
C1 Sn1 C7 C12 . . . . -123.7(6) ?
O2 Sn1 C7 C12 . . . . 136.8(6) ?
O1 Sn1 C7 C8 2_666 . . . -109.8(6) ?
O1 Sn1 C7 C8 . . . . 175.3(6) ?
C1 Sn1 C7 C8 . . . . 62.9(7) ?
O2 Sn1 C7 C8 . . . . -36.7(6) ?
C12 C7 C8 C9 . . . . 0.2(12) ?
Sn1 C7 C8 C9 . . . . 173.6(7) ?
C7 C8 C9 C10 . . . . -1.9(15) ?
C8 C9 C10 C11 . . . . 3.2(19) ?
C9 C10 C11 C12 . . . . -3(2) ?
C8 C7 C12 C11 . . . . 0.2(13) ?
Sn1 C7 C12 C11 . . . . -173.4(8) ?
C10 C11 C12 C7 . . . . 1.0(17) ?
O1 Sn2 C13 C14 2_666 . . . -143.7(8) ?
C19 Sn2 C13 C14 . . . . 45.3(9) ?
O2 Sn2 C13 C14 . . . . 143.2(8) ?
Br1 Sn2 C13 C14 . . . . -55.0(8) ?
O1 Sn2 C13 C18 2_666 . . . 37.9(8) ?
C19 Sn2 C13 C18 . . . . -133.2(7) ?
O2 Sn2 C13 C18 . . . . -35.2(7) ?
Br1 Sn2 C13 C18 . . . . 126.6(7) ?
C18 C13 C14 C15 . . . . 4.3(17) ?
Sn2 C13 C14 C15 . . . . -174.2(11) ?
C13 C14 C15 C16 . . . . -2(2) ?
C14 C15 C16 C17 . . . . -2(2) ?
C15 C16 C17 C18 . . . . 3(2) ?
C14 C13 C18 C17 . . . . -3.3(16) ?
Sn2 C13 C18 C17 . . . . 175.2(9) ?
C16 C17 C18 C13 . . . . -0.3(19) ?
O1 Sn2 C19 C20 2_666 . . . 123.9(6) ?
C13 Sn2 C19 C20 . . . . -64.8(7) ?
O2 Sn2 C19 C20 . . . . -162.4(6) ?
Br1 Sn2 C19 C20 . . . . 36.1(6) ?
O1 Sn2 C19 C24 2_666 . . . -50.8(6) ?
C13 Sn2 C19 C24 . . . . 120.5(6) ?
O2 Sn2 C19 C24 . . . . 22.9(6) ?
Br1 Sn2 C19 C24 . . . . -138.6(6) ?
C24 C19 C20 C21 . . . . 0.7(12) ?
Sn2 C19 C20 C21 . . . . -174.0(6) ?
C19 C20 C21 C22 . . . . 1.4(14) ?
C20 C21 C22 C23 . . . . -1.7(14) ?
C21 C22 C23 C24 . . . . -0.2(13) ?
C22 C23 C24 C19 . . . . 2.3(12) ?
C20 C19 C24 C23 . . . . -2.5(12) ?
Sn2 C19 C24 C23 . . . . 172.3(6) ?
